data_7216054
loop_
_publ_author_name
'Constable, Edwin C.'
'Housecroft, Catherine E.'
'Neuburger, Markus'
'Schaffner, Silvia'
'Shardlow, Ellen J.'

_publ_section_title
;
 Polymorphs of
 4&#x2032;-(hex-5-ynyloxy)-2,2&#x2032;:6&#x2032;,2&#x2033;-terpyridine:
 structural diversity arising from weak intermolecular interactions in the
 solid state
;
_journal_issue 98
_journal_name_full CrystEngComm
_journal_page_first 599
_journal_paper_doi 10.1039/b512066g
_journal_volume 7
_journal_year 2005
_chemical_formula_moiety 'C21 H19 N3 O1'
_chemical_formula_sum 'C21 H19 N3 O'
_chemical_formula_weight 329.40
_space_group_IT_number 14
_symmetry_cell_setting monoclinic
_symmetry_space_group_name_Hall '-P 2yn'
_symmetry_space_group_name_H-M 'P 1 21/n 1'
_atom_sites_solution_hydrogens geom
_atom_sites_solution_primary direct
_audit_creation_date 05-07-08
_audit_creation_method CRYSTALS_ver_12.24
_cell_angle_alpha 90
_cell_angle_beta 94.310(2)
_cell_angle_gamma 90
_cell_formula_units_Z 4
_cell_length_a 5.6534(2)
_cell_length_b 25.5246(9)
_cell_length_c 12.1459(3)
_cell_measurement_reflns_used 5341
_cell_measurement_temperature 173
_cell_measurement_theta_max 27
_cell_measurement_theta_min 1
_cell_volume 1747.71(10)
_computing_cell_refinement 'Denzo/Scalepack (Otwinowski & Minor, 1996)'
_computing_data_collection 'COLLECT (Nonius BV, 1997)'
_computing_data_reduction 'Denzo/Scalepack (Otwinowski & Minor, 1996)'
_computing_molecular_graphics 'CAMERON (Watkin et al 1996)'
_computing_publication_material 'CRYSTALS (Betteridge et al 2003)'
_computing_structure_refinement 'CRYSTALS (Betteridge et al 2003)'
_computing_structure_solution 'SIR92 (Altomare et al, 1994)'
_diffrn_ambient_temperature 173
_diffrn_measured_fraction_theta_full 0.996
_diffrn_measured_fraction_theta_max 0.994
_diffrn_measurement_device_type 'Nonius Kappa CCD'
_diffrn_measurement_method '\f & \w scans'
_diffrn_radiation_monochromator graphite
_diffrn_radiation_type 'Mo K\a'
_diffrn_radiation_wavelength 0.71073
_diffrn_reflns_av_R_equivalents 0.025
_diffrn_reflns_limit_h_max 7
_diffrn_reflns_limit_h_min -7
_diffrn_reflns_limit_k_max 32
_diffrn_reflns_limit_k_min -33
_diffrn_reflns_limit_l_max 13
_diffrn_reflns_limit_l_min -15
_diffrn_reflns_number 12169
_diffrn_reflns_theta_full 26.928
_diffrn_reflns_theta_max 27.478
_diffrn_reflns_theta_min 1.861
_diffrn_standards_number 0
_exptl_absorpt_coefficient_mu 0.079
_exptl_absorpt_correction_T_max 0.99
_exptl_absorpt_correction_T_min 0.99
_exptl_absorpt_correction_type multi-scan
_exptl_absorpt_process_details 'Denzo/Scalepack (Otwinowski & Minor, 1996)'
_exptl_crystal_colour colourless
_exptl_crystal_density_diffrn 1.252
_exptl_crystal_description prism
_exptl_crystal_F_000 696
_exptl_crystal_size_max 0.34
_exptl_crystal_size_mid 0.12
_exptl_crystal_size_min 0.07
_refine_diff_density_max 0.82
_refine_diff_density_min -0.17
_refine_ls_extinction_method None
_refine_ls_goodness_of_fit_ref 0.9646
_refine_ls_hydrogen_treatment constr
_refine_ls_matrix_type full
_refine_ls_number_parameters 226
_refine_ls_number_reflns 2472
_refine_ls_number_restraints 0
_refine_ls_R_factor_all 0.0974
_refine_ls_R_factor_gt 0.0595
_refine_ls_shift/su_max 0.000250
_refine_ls_structure_factor_coef F
_refine_ls_weighting_details
;
p=P(6)*max(Fo^2^,0) + (1-P(6))Fc^2^
Method = SHELXL 97 (Sheldrick, 1997)
W = 1. / [Sigma^2^(F*)+(P(1)p)^2^+P(2)p+P(4)+P(5)Sin(theta) ]
P(i) are:
0.334E-01 0.119E-01 0.00 0.00 0.00 0.333
;
_refine_ls_weighting_scheme calc
_refine_ls_wR_factor_all 0.2981
_refine_ls_wR_factor_gt 0.0698
_refine_ls_wR_factor_ref 0.0698
_reflns_limit_h_max 7
_reflns_limit_h_min -7
_reflns_limit_k_max 33
_reflns_limit_k_min 0
_reflns_limit_l_max 15
_reflns_limit_l_min 0
_reflns_number_gt 2472
_reflns_number_total 3981
_reflns_threshold_expression I>1.00u(I)
_oxford_diffrn_Wilson_B_factor 0.00
_oxford_diffrn_Wilson_scale 0.00
_oxford_refine_ls_scale 0.4043(12)
_oxford_structure_analysis_title '7081046 ejs44_173k'
_cod_data_source_file b512066g.txt
_cod_data_source_block ejs44_173k
_cod_depositor_comments
;
The following automatic conversions were performed:

'_symmetry_cell_setting' value 'Monoclinic' changed to 'monoclinic'
according to
/usr/data/users/saulius/automatic-downloads/retrospective/RSC/lib/dictionaries/cif_core.dic
dictionary named 'cif_core.dic' version 2.4.2 from 2011-04-26.

Automatic conversion script
Id: cif_fix_values 2281 2013-09-26 08:29:07Z andrius 
;
_cod_original_sg_symbol_H-M 'P 21/n'
_cod_original_formula_sum 'C21 H19 N3 O1'
_cod_database_code 7216054

loop_
_symmetry_equiv_pos_as_xyz
x,y,z
-x,-y,-z
-x+1/2,y+1/2,-z+1/2
x+1/2,-y+1/2,z+1/2

loop_
_atom_site_label
_atom_site_type_symbol
_atom_site_fract_x
_atom_site_fract_y
_atom_site_fract_z
_atom_site_U_iso_or_equiv
_atom_site_occupancy
_atom_site_adp_type
_atom_site_refinement_flags_posn
N1 N -0.2725(4) -0.34112(7) 0.73490(16) 0.0471 1.0000 Uani .
N2 N -0.0450(3) -0.21381(7) 0.81356(13) 0.0371 1.0000 Uani .
N3 N 0.3441(4) -0.11251(8) 0.92770(17) 0.0524 1.0000 Uani .
O1 O 0.4772(3) -0.30246(6) 0.98360(13) 0.0463 1.0000 Uani .
C1 C -0.4556(5) -0.36187(10) 0.67368(19) 0.0521 1.0000 Uani .
C2 C -0.6303(4) -0.33293(10) 0.61705(18) 0.0473 1.0000 Uani .
C3 C -0.6155(4) -0.27900(10) 0.62312(18) 0.0458 1.0000 Uani .
C4 C -0.4278(4) -0.25657(10) 0.68523(17) 0.0412 1.0000 Uani .
C5 C -0.2599(4) -0.28867(9) 0.74100(16) 0.0371 1.0000 Uani .
C6 C -0.0562(4) -0.26618(9) 0.81030(15) 0.0353 1.0000 Uani .
C7 C 0.1092(4) -0.29886(9) 0.86647(16) 0.0383 1.0000 Uani .
C8 C 0.3005(4) -0.27602(9) 0.92590(16) 0.0381 1.0000 Uani .
C9 C 0.3179(4) -0.22169(9) 0.92864(17) 0.0398 1.0000 Uani .
C10 C 0.1413(4) -0.19241(9) 0.87327(16) 0.0370 1.0000 Uani .
C11 C 0.1455(4) -0.13420(9) 0.87961(17) 0.0393 1.0000 Uani .
C12 C -0.0472(4) -0.10459(10) 0.84118(18) 0.0458 1.0000 Uani .
C13 C -0.0373(5) -0.05071(10) 0.8502(2) 0.0523 1.0000 Uani .
C14 C 0.1641(5) -0.02820(10) 0.8989(2) 0.0539 1.0000 Uani .
C15 C 0.3481(5) -0.06016(11) 0.9364(2) 0.0618 1.0000 Uani .
C16 C 0.4623(4) -0.35836(9) 0.98991(19) 0.0453 1.0000 Uani .
C17 C 0.6852(4) -0.37640(9) 1.05541(19) 0.0452 1.0000 Uani .
C18 C 0.6978(4) -0.43537(9) 1.07228(19) 0.0453 1.0000 Uani .
C19 C 0.9334(5) -0.45007(9) 1.1341(2) 0.0526 1.0000 Uani .
C20 C 0.9631(5) -0.50545(11) 1.16454(19) 0.0510 1.0000 Uani .
C21 C 0.9982(5) -0.54913(11) 1.1930(2) 0.0602 1.0000 Uani .
H11 H -0.4665 -0.4009 0.6689 0.0601 1.0000 Uiso R
H21 H -0.7638 -0.3505 0.5726 0.0552 1.0000 Uiso R
H31 H -0.7391 -0.2565 0.5833 0.0535 1.0000 Uiso R
H41 H -0.4127 -0.2176 0.6903 0.0482 1.0000 Uiso R
H71 H 0.0899 -0.3378 0.8640 0.0447 1.0000 Uiso R
H91 H 0.4556 -0.2041 0.9699 0.0467 1.0000 Uiso R
H121 H -0.1931 -0.1220 0.8068 0.0541 1.0000 Uiso R
H131 H -0.1741 -0.0285 0.8216 0.0611 1.0000 Uiso R
H141 H 0.1769 0.0107 0.9072 0.0643 1.0000 Uiso R
H151 H 0.4942 -0.0434 0.9721 0.0732 1.0000 Uiso R
H161 H 0.3191 -0.3689 1.0281 0.0531 1.0000 Uiso R
H162 H 0.4532 -0.3739 0.9141 0.0531 1.0000 Uiso R
H171 H 0.6928 -0.3591 1.1295 0.0534 1.0000 Uiso R
H172 H 0.8250 -0.3654 1.0152 0.0534 1.0000 Uiso R
H181 H 0.5644 -0.4467 1.1163 0.0530 1.0000 Uiso R
H182 H 0.6840 -0.4533 0.9989 0.0530 1.0000 Uiso R
H191 H 0.9502 -0.4290 1.2036 0.0625 1.0000 Uiso R
H192 H 1.0632 -0.4405 1.0862 0.0625 1.0000 Uiso R
H211 H 1.0288 -0.5862 1.2169 0.0700 1.0000 Uiso R

loop_
_atom_site_aniso_label
_atom_site_aniso_U_11
_atom_site_aniso_U_22
_atom_site_aniso_U_33
_atom_site_aniso_U_23
_atom_site_aniso_U_13
_atom_site_aniso_U_12
N1 0.0448(13) 0.0391(13) 0.0550(12) -0.0021(9) -0.0114(10) -0.0010(9)
N2 0.0349(11) 0.0365(11) 0.0390(9) 0.0004(8) -0.0038(8) -0.0003(8)
N3 0.0423(13) 0.0401(13) 0.0728(14) -0.0069(10) -0.0091(10) -0.0001(10)
O1 0.0414(10) 0.0366(10) 0.0578(9) 0.0070(7) -0.0157(7) -0.0015(8)
C1 0.0537(17) 0.0396(15) 0.0609(15) -0.0082(12) -0.0104(13) -0.0045(13)
C2 0.0420(15) 0.0511(16) 0.0470(13) -0.0064(11) -0.0081(11) -0.0050(12)
C3 0.0388(14) 0.0511(16) 0.0456(12) 0.0023(11) -0.0100(10) 0.0022(12)
C4 0.0376(14) 0.0414(14) 0.0433(12) 0.0017(10) -0.0051(10) 0.0006(10)
C5 0.0360(13) 0.0385(14) 0.0364(11) -0.0007(10) -0.0002(9) -0.0003(10)
C6 0.0331(13) 0.0384(14) 0.0339(11) 0.0012(9) -0.0006(9) -0.0014(10)
C7 0.0394(13) 0.0359(13) 0.0390(11) 0.0037(10) -0.0016(10) -0.0019(11)
C8 0.0351(13) 0.0397(14) 0.0382(11) 0.0049(10) -0.0043(10) 0.0030(11)
C9 0.0356(13) 0.0407(14) 0.0419(12) 0.0010(10) -0.0057(10) -0.0029(11)
C10 0.0347(13) 0.0391(13) 0.0369(11) -0.0007(10) -0.0003(10) 0.0002(10)
C11 0.0386(14) 0.0393(14) 0.0397(12) -0.0008(10) 0.0005(10) -0.0008(11)
C12 0.0422(15) 0.0410(14) 0.0525(13) -0.0006(11) -0.0079(11) 0.0005(11)
C13 0.0524(17) 0.0420(16) 0.0609(15) -0.0020(12) -0.0052(12) 0.0069(12)
C14 0.0561(17) 0.0370(14) 0.0679(16) -0.0033(13) -0.0005(13) 0.0019(14)
C15 0.0489(18) 0.0446(16) 0.089(2) -0.0108(15) -0.0126(15) -0.0051(13)
C16 0.0421(14) 0.0392(14) 0.0529(13) 0.0081(11) -0.0069(11) -0.0020(11)
C17 0.0405(14) 0.0431(14) 0.0504(13) 0.0094(11) -0.0068(11) -0.0017(11)
C18 0.0441(15) 0.0427(14) 0.0477(13) 0.0050(11) -0.0056(11) 0.0005(12)
C19 0.0490(17) 0.0403(15) 0.0660(16) 0.0085(12) -0.0122(13) 0.0013(12)
C20 0.0503(17) 0.0480(17) 0.0527(14) -0.0004(12) -0.0091(12) 0.0044(13)
C21 0.071(2) 0.0410(16) 0.0651(16) -0.0026(13) -0.0179(14) 0.0076(14)

loop_
_atom_type_symbol
_atom_type_scat_dispersion_real
_atom_type_scat_dispersion_imag
_atom_type_scat_Cromer_Mann_a1
_atom_type_scat_Cromer_Mann_b1
_atom_type_scat_Cromer_Mann_a2
_atom_type_scat_Cromer_Mann_b2
_atom_type_scat_Cromer_Mann_a3
_atom_type_scat_Cromer_Mann_b3
_atom_type_scat_Cromer_Mann_a4
_atom_type_scat_Cromer_Mann_b4
_atom_type_scat_Cromer_Mann_c
_atom_type_scat_source
C 0.0033 0.0016 2.3100 20.8439 1.0200 10.2075 1.5886 0.5687 0.8650 51.6512 0.2156 'International Tables Vol C 4.2.6.8 and 6.1.1.4'
H 0.0000 0.0000 0.4930 10.5109 0.3229 26.1257 0.1402 3.1424 0.0408 57.7998 0.0030 'International Tables Vol C 4.2.6.8 and 6.1.1.4'
N 0.0061 0.0033 12.2126 0.0057 3.1322 9.8933 2.0125 28.9975 1.1663 0.5826 -11.5290 'International Tables Vol C 4.2.6.8 and 6.1.1.4'
O 0.0106 0.0060 3.0485 13.2771 2.2868 5.7011 1.5463 0.3239 0.8670 32.9089 0.2508 'International Tables Vol C 4.2.6.8 and 6.1.1.4'

loop_
_geom_angle_atom_site_label_1
_geom_angle_atom_site_label_2
_geom_angle_atom_site_label_3
_geom_angle
_geom_angle_publ_flag
C1 N1 C5 117.5(2) yes
C6 N2 C10 116.99(18) yes
C11 N3 C15 116.9(2) yes
C8 O1 C16 118.67(17) yes
N1 C1 C2 124.2(2) yes
N1 C1 H11 117.915 no
C2 C1 H11 117.898 no
C1 C2 C3 118.1(2) yes
C1 C2 H21 120.948 no
C3 C2 H21 120.986 no
C2 C3 C4 119.0(2) yes
C2 C3 H31 120.557 no
C4 C3 H31 120.492 no
C3 C4 C5 119.4(2) yes
C3 C4 H41 120.375 no
C5 C4 H41 120.241 no
C4 C5 N1 122.0(2) yes
C4 C5 C6 121.2(2) yes
N1 C5 C6 116.80(19) yes
C5 C6 N2 115.76(18) yes
C5 C6 C7 120.5(2) yes
N2 C6 C7 123.7(2) yes
C6 C7 C8 118.2(2) yes
C6 C7 H71 120.865 no
C8 C7 H71 120.913 no
C7 C8 O1 125.2(2) yes
C7 C8 C9 119.0(2) yes
O1 C8 C9 115.85(19) yes
C8 C9 C10 118.8(2) yes
C8 C9 H91 120.633 no
C10 C9 H91 120.615 no
C9 C10 N2 123.3(2) yes
C9 C10 C11 120.5(2) yes
N2 C10 C11 116.16(19) yes
C10 C11 N3 116.3(2) yes
C10 C11 C12 121.4(2) yes
N3 C11 C12 122.3(2) yes
C11 C12 C13 119.5(2) yes
C11 C12 H121 120.275 no
C13 C12 H121 120.177 no
C12 C13 C14 118.7(2) yes
C12 C13 H131 120.766 no
C14 C13 H131 120.559 no
C13 C14 C15 118.6(3) yes
C13 C14 H141 120.787 no
C15 C14 H141 120.624 no
C14 C15 N3 124.0(2) yes
C14 C15 H151 118.033 no
N3 C15 H151 118.002 no
O1 C16 C17 106.38(19) yes
O1 C16 H161 110.239 no
C17 C16 H161 110.233 no
O1 C16 H162 110.192 no
C17 C16 H162 110.295 no
H161 C16 H162 109.467 no
C16 C17 C18 113.70(19) yes
C16 C17 H171 108.474 no
C18 C17 H171 108.531 no
C16 C17 H172 108.409 no
C18 C17 H172 108.211 no
H171 C17 H172 109.467 no
C17 C18 C19 109.91(19) yes
C17 C18 H181 109.166 no
C19 C18 H181 109.363 no
C17 C18 H182 109.484 no
C19 C18 H182 109.440 no
H181 C18 H182 109.467 no
C18 C19 C20 116.1(2) yes
C18 C19 H191 107.875 no
C20 C19 H191 107.675 no
C18 C19 H192 107.786 no
C20 C19 H192 107.816 no
H191 C19 H192 109.467 no
C19 C20 C21 176.1(3) yes
C20 C21 H211 179.692 no

loop_
_geom_bond_atom_site_label_1
_geom_bond_atom_site_label_2
_geom_bond_distance
_geom_bond_publ_flag
N1 C1 1.338(3) yes
N1 C5 1.342(3) yes
N2 C6 1.339(3) yes
N2 C10 1.349(3) yes
N3 C11 1.345(3) yes
N3 C15 1.340(3) yes
O1 C8 1.356(2) yes
O1 C16 1.432(3) yes
C1 C2 1.375(3) yes
C1 H11 1.000 no
C2 C3 1.381(3) yes
C2 H21 1.000 no
C3 C4 1.379(3) yes
C3 H31 1.000 no
C4 C5 1.391(3) yes
C4 H41 1.000 no
C5 C6 1.489(3) yes
C6 C7 1.393(3) yes
C7 C8 1.383(3) yes
C7 H71 1.000 no
C8 C9 1.390(3) yes
C9 C10 1.381(3) yes
C9 H91 1.000 no
C10 C11 1.488(3) yes
C11 C12 1.378(3) yes
C12 C13 1.381(3) yes
C12 H121 1.000 no
C13 C14 1.369(4) yes
C13 H131 1.000 no
C14 C15 1.373(4) yes
C14 H141 1.000 no
C15 H151 1.000 no
C16 C17 1.510(3) yes
C16 H161 1.000 no
C16 H162 1.000 no
C17 C18 1.520(3) yes
C17 H171 1.000 no
C17 H172 1.000 no
C18 C19 1.526(3) yes
C18 H181 1.000 no
C18 H182 1.000 no
C19 C20 1.467(3) yes
C19 H191 1.000 no
C19 H192 1.000 no
C20 C21 1.180(3) yes
C21 H211 1.000 no
